data_9017849
loop_
_publ_author_name
'Borisov, S. V.'
'Perukhina, N. V.'
'Magarill, S. A.'
'Kuratieva, N. V.'
'Vasil'ev, V. I.'

_publ_section_title
;
 Crystallographic analysis of the structure of livingstonite HgSb4S8 from refined data
;
_journal_name_full 'Crystallography Reports'
_journal_page_first 224
_journal_page_last 228
_journal_volume 55
_journal_year 2010
_chemical_compound_source 'Khaydarkan, Kyrgyzstan'
_chemical_formula_sum 'Hg S8 Sb4'
_chemical_name_mineral Livingstonite
_space_group_IT_number 15
_space_group_name_Hall '-A 2ya'
_space_group_name_H-M_alt 'A 1 2/a 1'
_symmetry_space_group_name_H-M 'A 1 2/a 1'
_cell_angle_alpha 90
_cell_angle_beta 104.265
_cell_angle_gamma 90
_cell_length_a 30.1543
_cell_length_b 3.9953
_cell_length_c 21.4262
_cell_formula_units_Z 8
_cell_volume 2501.740
_database_code_amcsd 0020982
_exptl_crystal_density_diffrn 5.013
_cod_data_source_file inputs/fixed/downloads/20/20866.cif
_cod_data_source_block 20866
_cod_original_formula_sum 'Hg Sb4 S8'
_cod_database_code 9017849

loop_
_space_group_symop_operation_xyz
x,y,z
x,1/2+y,1/2+z
1/2+x,-y,z
1/2+x,1/2-y,1/2+z
1/2-x,y,-z
1/2-x,1/2+y,1/2-z
-x,-y,-z
-x,1/2-y,1/2-z

loop_
_atom_site_label
_atom_site_fract_x
_atom_site_fract_y
_atom_site_fract_z
_atom_site_U_iso_or_equiv
Hg1 0.00000 0.50000 0.00000 0.02300
Hg2 0.25000 0.00340 0.00000 0.02200
Sb1 0.04230 0.06500 0.21330 0.01400
Sb2 0.11940 0.05890 0.07510 0.01800
Sb3 0.13050 0.06200 0.42530 0.01800
Sb4 0.20830 0.10150 0.28630 0.01400
S1 0.02200 0.01380 0.31830 0.01400
S2 0.05950 0.50130 0.09360 0.01500
S3 0.07740 0.51210 0.46130 0.01400
S4 0.10140 0.48660 0.27810 0.01500
S5 0.14870 0.52260 0.22240 0.01600
S6 0.17270 0.51280 0.03940 0.01400
S7 0.18990 0.50850 0.40630 0.01500
S8 0.22780 0.03270 0.18140 0.01400

loop_
_cod_related_entry_id
_cod_related_entry_database
_cod_related_entry_code
1 AMCSD 0020982
